data_7055441
loop_
_publ_author_name
'Mathusalini, Sadasivam'
'Arasakumar, Thangaraj'
'Lakshmi, Krishnasamy'
'Lin, Chia-Her'
'Mohan, Palathurai Subramaniam'
'Ramnath, Madhusudhanan Gogul'
'Thirugnanasampandan, Ramaraj'

_publ_section_title
;
 Synthesis and biological evaluation of new spirooxindoles with embedded
 pharmacophores
;
_journal_issue 6
_journal_name_full 'New J. Chem.'
_journal_page_first 5164
_journal_paper_doi 10.1039/C6NJ00534A
_journal_volume 40
_journal_year 2016
_chemical_formula_moiety 'C33 H25 N3 O3, C H4 O'
_chemical_formula_sum 'C34 H29 N3 O4'
_chemical_formula_weight 543.60
_chemical_name_systematic
;
 ?
;
_space_group_crystal_system monoclinic
_space_group_IT_number 14
_space_group_name_Hall '-P 2ybc'
_space_group_name_H-M_alt 'P 1 21/c 1'
_symmetry_space_group_name_Hall '-P 2ybc'
_symmetry_space_group_name_H-M 'P 1 21/c 1'
_atom_sites_solution_hydrogens mixed
_atom_sites_solution_primary direct
_atom_sites_solution_secondary difmap
_audit_creation_method SHELXL-2013
_audit_update_record
;
2015-09-10 deposited with the CCDC.
2016-03-30 downloaded from the CCDC.
;
_cell_angle_alpha 90
_cell_angle_beta 100.846(4)
_cell_angle_gamma 90
_cell_formula_units_Z 4
_cell_length_a 12.1184(7)
_cell_length_b 17.2908(11)
_cell_length_c 13.0821(9)
_cell_measurement_reflns_used 8027
_cell_measurement_temperature 296(2)
_cell_measurement_theta_max 28.3190
_cell_measurement_theta_min 2.4099
_cell_volume 2692.2(3)
_computing_cell_refinement 'SAINT V8.34A (Bruker AXS Inc., 2013)'
_computing_data_collection 'APEX2 (Bruker AXS, 2010)'
_computing_data_reduction 'SAINT V8.34A (Bruker AXS Inc., 2013)'
_computing_molecular_graphics 'SHELXTL (Sheldrick, 2008)'
_computing_publication_material SHELXTL
_computing_structure_refinement 'SHELXL-2013 (Sheldrick, 2013)'
_computing_structure_solution 'SHELXL-2013 (Sheldrick, 2013)'
_diffrn_ambient_temperature 296(2)
_diffrn_detector_area_resol_mean 8.3333
_diffrn_measured_fraction_theta_full 1.000
_diffrn_measured_fraction_theta_max 0.995
_diffrn_measurement_device_type 'Bruker APEX-II CCD'
_diffrn_measurement_method '\f and \w scans'
_diffrn_radiation_type MoK\a
_diffrn_radiation_wavelength 0.71073
_diffrn_reflns_av_R_equivalents 0.0590
_diffrn_reflns_av_unetI/netI 0.0600
_diffrn_reflns_Laue_measured_fraction_full 1.000
_diffrn_reflns_Laue_measured_fraction_max 0.995
_diffrn_reflns_limit_h_max 15
_diffrn_reflns_limit_h_min -16
_diffrn_reflns_limit_k_max 23
_diffrn_reflns_limit_k_min -22
_diffrn_reflns_limit_l_max 17
_diffrn_reflns_limit_l_min -17
_diffrn_reflns_number 26091
_diffrn_reflns_point_group_measured_fraction_full 1.000
_diffrn_reflns_point_group_measured_fraction_max 0.995
_diffrn_reflns_theta_full 25.242
_diffrn_reflns_theta_max 28.319
_diffrn_reflns_theta_min 1.711
_diffrn_source 'fine-focus sealed tube'
_exptl_absorpt_coefficient_mu 0.089
_exptl_absorpt_correction_T_max 0.9420
_exptl_absorpt_correction_T_min 0.8636
_exptl_absorpt_correction_type multi-scan
_exptl_absorpt_process_details 'SADABS V2012/1 (Bruker AXS Inc.)'
_exptl_crystal_colour 'light yellow'
_exptl_crystal_density_diffrn 1.341
_exptl_crystal_density_meas ?
_exptl_crystal_density_method 'not measured'
_exptl_crystal_description lamellar
_exptl_crystal_F_000 1144
_exptl_crystal_size_max 0.28
_exptl_crystal_size_mid 0.17
_exptl_crystal_size_min 0.12
_refine_diff_density_max 0.339
_refine_diff_density_min -0.430
_refine_diff_density_rms 0.060
_refine_ls_extinction_method none
_refine_ls_goodness_of_fit_ref 1.040
_refine_ls_hydrogen_treatment mixed
_refine_ls_matrix_type full
_refine_ls_number_parameters 376
_refine_ls_number_reflns 6665
_refine_ls_number_restraints 0
_refine_ls_restrained_S_all 1.040
_refine_ls_R_factor_all 0.0798
_refine_ls_R_factor_gt 0.0505
_refine_ls_shift/su_max 0.011
_refine_ls_shift/su_mean 0.003
_refine_ls_structure_factor_coef Fsqd
_refine_ls_weighting_details 'w=1/[\s^2^(Fo^2^)+(0.0481P)^2^+1.0915P] where P=(Fo^2^+2Fc^2^)/3'
_refine_ls_weighting_scheme calc
_refine_ls_wR_factor_gt 0.1104
_refine_ls_wR_factor_ref 0.1255
_reflns_number_gt 4649
_reflns_number_total 6665
_reflns_threshold_expression 'I > 2\s(I)'
_cod_data_source_file c6nj00534a2.cif
_cod_data_source_block 2MeISA_1_0m
_cod_depositor_comments
;
The following automatic conversions were performed:

'_exptl_crystal_density_meas' value 'not measured' was changed to '?'
- the value is perceived as not measured.

Automatic conversion script
Id: cif_fix_values 4268 2015-11-12 08:31:59Z antanas 

 Adding full bibliography for 7055441--7055442.cif.
;
_cod_database_code 7055441
_shelx_space_group_comment
;
The symmetry employed for this shelxl refinement is uniquely defined
by the following loop, which should always be used as a source of
symmetry information in preference to the above space-group names.
They are only intended as comments.
;
_shelxl_version_number 2013-4

loop_
_space_group_symop_operation_xyz
'x, y, z'
'-x, y+1/2, -z+1/2'
'-x, -y, -z'
'x, -y-1/2, z-1/2'

loop_
_atom_site_label
_atom_site_type_symbol
_atom_site_fract_x
_atom_site_fract_y
_atom_site_fract_z
_atom_site_U_iso_or_equiv
_atom_site_adp_type
_atom_site_occupancy
_atom_site_site_symmetry_order
_atom_site_calc_flag
_atom_site_refinement_flags_posn
_atom_site_refinement_flags_adp
O1 O 0.08756(10) 0.02223(7) 0.29913(9) 0.0178(3) Uani 1 1 d . .
O2 O 0.41848(10) -0.00751(7) 0.08862(9) 0.0171(3) Uani 1 1 d . .
O3 O 0.23939(10) 0.20983(7) 0.29690(9) 0.0171(3) Uani 1 1 d . .
O4 O 0.27086(13) 0.31459(8) 0.10110(10) 0.0279(3) Uani 1 1 d . .
H26 H 0.2773(19) 0.2646(14) 0.1246(18) 0.042 Uiso 1 1 d . U
N1 N 0.03676(12) -0.09550(9) 0.22321(11) 0.0170(3) Uani 1 1 d . .
N2 N 0.33116(11) 0.15805(8) 0.09578(10) 0.0133(3) Uani 1 1 d . .
N3 N 0.30794(12) 0.11644(8) 0.41721(11) 0.0145(3) Uani 1 1 d . .
H16 H 0.3079 0.1425 0.4732 0.017 Uiso 1 1 calc R U
C1 C 0.69911(15) 0.22736(11) 0.34176(14) 0.0192(4) Uani 1 1 d . .
H1 H 0.7664 0.2498 0.3742 0.023 Uiso 1 1 calc R U
C2 C 0.59896(15) 0.26335(10) 0.34510(13) 0.0180(4) Uani 1 1 d . .
H9 H 0.5999 0.3099 0.3808 0.022 Uiso 1 1 calc R U
C3 C 0.49360(14) 0.23202(10) 0.29596(13) 0.0157(4) Uani 1 1 d . .
H10 H 0.4273 0.2586 0.2977 0.019 Uiso 1 1 calc R U
C4 C 0.49129(14) 0.16216(10) 0.24599(12) 0.0131(3) Uani 1 1 d . .
C5 C 0.39619(13) 0.11417(9) 0.18350(12) 0.0124(3) Uani 1 1 d . .
C6 C 0.30188(13) 0.08346(10) 0.24138(12) 0.0126(3) Uani 1 1 d . .
C7 C 0.19468(13) 0.07760(10) 0.15082(12) 0.0132(3) Uani 1 1 d . .
H21 H 0.1386 0.1135 0.1685 0.016 Uiso 1 1 calc R U
C8 C 0.14031(13) -0.00116(10) 0.13826(13) 0.0143(3) Uani 1 1 d . .
C9 C 0.08552(14) -0.02882(10) 0.21998(13) 0.0151(4) Uani 1 1 d . .
C10 C 0.03575(14) -0.14466(10) 0.14008(13) 0.0162(4) Uani 1 1 d . .
C11 C -0.01711(14) -0.21752(10) 0.14028(15) 0.0196(4) Uani 1 1 d . .
H25 H -0.0488 -0.2322 0.1968 0.023 Uiso 1 1 calc R U
C12 C -0.02172(15) -0.26659(11) 0.05703(15) 0.0220(4) Uani 1 1 d . .
H2 H -0.0575 -0.3142 0.0574 0.026 Uiso 1 1 calc R U
C13 C 0.05852(16) -0.00791(12) 0.39307(14) 0.0226(4) Uani 1 1 d . .
H4 H -0.0190 -0.0233 0.3797 0.034 Uiso 1 1 calc R U
H3 H 0.0702 0.0313 0.4460 0.034 Uiso 1 1 calc R U
H5 H 0.1050 -0.0518 0.4162 0.034 Uiso 1 1 calc R U
C14 C 0.70000(14) 0.15590(10) 0.28885(13) 0.0166(4) Uani 1 1 d . .
C15 C 0.59463(14) 0.12541(10) 0.24248(12) 0.0140(3) Uani 1 1 d . .
C16 C 0.58324(14) 0.05617(10) 0.18506(13) 0.0152(4) Uani 1 1 d . .
C17 C 0.46183(14) 0.04437(10) 0.14489(12) 0.0135(3) Uani 1 1 d . .
C18 C 0.67656(15) 0.01490(11) 0.17280(13) 0.0192(4) Uani 1 1 d . .
H8 H 0.6699 -0.0308 0.1346 0.023 Uiso 1 1 calc R U
C19 C 0.78305(15) 0.04377(11) 0.21972(14) 0.0217(4) Uani 1 1 d . .
H7 H 0.8470 0.0161 0.2125 0.026 Uiso 1 1 calc R U
C20 C 0.79516(15) 0.11146(11) 0.27567(14) 0.0211(4) Uani 1 1 d . .
H6 H 0.8668 0.1285 0.3055 0.025 Uiso 1 1 calc R U
C21 C 0.23254(14) 0.11037(10) 0.05424(13) 0.0150(4) Uani 1 1 d . .
H12 H 0.2524 0.0691 0.0109 0.018 Uiso 1 1 calc R U
H11 H 0.1736 0.1415 0.0134 0.018 Uiso 1 1 calc R U
C22 C 0.39468(15) 0.18140(10) 0.01570(13) 0.0169(4) Uani 1 1 d . .
H13 H 0.4249 0.1363 -0.0119 0.025 Uiso 1 1 calc R U
H15 H 0.4550 0.2151 0.0460 0.025 Uiso 1 1 calc R U
H14 H 0.3457 0.2081 -0.0393 0.025 Uiso 1 1 calc R U
C23 C 0.33572(13) 0.01469(10) 0.31245(13) 0.0129(3) Uani 1 1 d . .
C24 C 0.35715(14) -0.06237(10) 0.29303(13) 0.0155(4) Uani 1 1 d . .
H20 H 0.3540 -0.0796 0.2252 0.019 Uiso 1 1 calc R U
C25 C 0.38343(15) -0.11365(10) 0.37637(14) 0.0180(4) Uani 1 1 d . .
H19 H 0.3980 -0.1653 0.3640 0.022 Uiso 1 1 calc R U
C26 C 0.38795(14) -0.08811(11) 0.47767(14) 0.0187(4) Uani 1 1 d . .
H18 H 0.4070 -0.1228 0.5324 0.022 Uiso 1 1 calc R U
C27 C 0.36460(14) -0.01171(10) 0.49898(13) 0.0167(4) Uani 1 1 d . .
H17 H 0.3663 0.0051 0.5668 0.020 Uiso 1 1 calc R U
C28 C 0.33870(13) 0.03849(10) 0.41524(13) 0.0137(3) Uani 1 1 d . .
C29 C 0.27824(13) 0.14554(10) 0.31958(13) 0.0138(3) Uani 1 1 d . .
C30 C 0.13703(14) -0.04969(10) 0.05596(13) 0.0159(4) Uani 1 1 d . .
H22 H 0.1700 -0.0345 0.0004 0.019 Uiso 1 1 calc R U
C31 C 0.08402(14) -0.12322(10) 0.05338(13) 0.0166(4) Uani 1 1 d . .
C32 C 0.07884(16) -0.17551(10) -0.03055(14) 0.0207(4) Uani 1 1 d . .
H23 H 0.1108 -0.1621 -0.0874 0.025 Uiso 1 1 calc R U
C33 C 0.02673(16) -0.24608(11) -0.02862(15) 0.0237(4) Uani 1 1 d . .
H24 H 0.0236 -0.2802 -0.0840 0.028 Uiso 1 1 calc R U
C34 C 0.2286(2) 0.36122(12) 0.17041(17) 0.0383(6) Uani 1 1 d . .
H27 H 0.2786 0.3602 0.2367 0.058 Uiso 1 1 calc R U
H29 H 0.1560 0.3426 0.1781 0.058 Uiso 1 1 calc R U
H28 H 0.2220 0.4133 0.1446 0.058 Uiso 1 1 calc R U

loop_
_atom_site_aniso_label
_atom_site_aniso_U_11
_atom_site_aniso_U_22
_atom_site_aniso_U_33
_atom_site_aniso_U_23
_atom_site_aniso_U_13
_atom_site_aniso_U_12
O1 0.0199(6) 0.0207(7) 0.0148(6) -0.0003(5) 0.0085(5) -0.0026(5)
O2 0.0205(6) 0.0162(6) 0.0152(6) -0.0024(5) 0.0050(5) -0.0018(5)
O3 0.0189(6) 0.0153(6) 0.0175(6) -0.0002(5) 0.0048(5) 0.0035(5)
O4 0.0502(9) 0.0164(7) 0.0212(7) 0.0035(6) 0.0174(6) 0.0057(6)
N1 0.0133(7) 0.0200(8) 0.0181(7) 0.0014(6) 0.0040(6) -0.0005(6)
N2 0.0136(7) 0.0160(7) 0.0106(7) 0.0034(6) 0.0027(5) -0.0012(6)
N3 0.0190(7) 0.0155(7) 0.0096(7) -0.0017(6) 0.0043(6) 0.0006(6)
C1 0.0177(9) 0.0230(10) 0.0163(9) 0.0006(8) 0.0019(7) -0.0073(7)
C2 0.0249(10) 0.0142(8) 0.0151(8) 0.0000(7) 0.0048(7) -0.0050(7)
C3 0.0171(9) 0.0170(9) 0.0135(8) 0.0019(7) 0.0042(7) 0.0003(7)
C4 0.0142(8) 0.0150(8) 0.0102(7) 0.0028(7) 0.0030(6) -0.0021(7)
C5 0.0128(8) 0.0130(8) 0.0123(8) 0.0009(7) 0.0047(6) 0.0009(6)
C6 0.0130(8) 0.0128(8) 0.0126(8) 0.0004(7) 0.0037(6) 0.0004(6)
C7 0.0112(8) 0.0153(8) 0.0130(8) 0.0011(7) 0.0025(6) 0.0005(7)
C8 0.0102(8) 0.0178(9) 0.0143(8) 0.0019(7) 0.0010(6) -0.0004(7)
C9 0.0110(8) 0.0186(9) 0.0155(8) -0.0003(7) 0.0020(6) 0.0006(7)
C10 0.0105(8) 0.0183(9) 0.0186(9) 0.0028(7) -0.0002(6) 0.0018(7)
C11 0.0139(9) 0.0193(9) 0.0247(10) 0.0047(8) 0.0016(7) -0.0004(7)
C12 0.0180(9) 0.0156(9) 0.0298(10) 0.0032(8) -0.0021(8) -0.0029(7)
C13 0.0244(10) 0.0302(11) 0.0154(9) 0.0019(8) 0.0090(7) -0.0041(8)
C14 0.0157(9) 0.0213(9) 0.0132(8) 0.0034(7) 0.0041(7) -0.0031(7)
C15 0.0159(8) 0.0162(9) 0.0104(8) 0.0026(7) 0.0038(6) -0.0006(7)
C16 0.0166(9) 0.0188(9) 0.0110(8) 0.0017(7) 0.0042(6) 0.0001(7)
C17 0.0162(8) 0.0154(8) 0.0100(8) 0.0023(7) 0.0055(6) 0.0007(7)
C18 0.0206(9) 0.0228(10) 0.0144(8) -0.0010(7) 0.0042(7) 0.0039(8)
C19 0.0159(9) 0.0305(11) 0.0199(9) 0.0024(8) 0.0062(7) 0.0057(8)
C20 0.0135(9) 0.0311(11) 0.0180(9) 0.0035(8) 0.0016(7) -0.0013(8)
C21 0.0156(8) 0.0168(9) 0.0124(8) 0.0006(7) 0.0022(6) -0.0019(7)
C22 0.0190(9) 0.0183(9) 0.0143(8) 0.0009(7) 0.0056(7) -0.0009(7)
C23 0.0114(8) 0.0141(8) 0.0138(8) 0.0025(7) 0.0041(6) -0.0005(6)
C24 0.0160(8) 0.0170(9) 0.0139(8) -0.0007(7) 0.0040(7) -0.0002(7)
C25 0.0212(9) 0.0141(9) 0.0191(9) 0.0013(7) 0.0050(7) 0.0017(7)
C26 0.0186(9) 0.0206(9) 0.0170(9) 0.0079(7) 0.0035(7) 0.0011(7)
C27 0.0168(9) 0.0219(9) 0.0120(8) 0.0001(7) 0.0037(7) -0.0027(7)
C28 0.0106(8) 0.0153(8) 0.0157(8) -0.0001(7) 0.0041(6) -0.0013(7)
C29 0.0102(8) 0.0169(9) 0.0154(8) -0.0004(7) 0.0052(6) -0.0017(7)
C30 0.0149(8) 0.0200(9) 0.0126(8) 0.0020(7) 0.0019(6) -0.0007(7)
C31 0.0145(8) 0.0168(9) 0.0170(9) 0.0018(7) -0.0004(7) 0.0009(7)
C32 0.0250(10) 0.0194(9) 0.0167(9) 0.0009(8) 0.0016(7) -0.0004(8)
C33 0.0268(10) 0.0187(10) 0.0221(10) -0.0016(8) -0.0041(8) 0.0009(8)
C34 0.0650(16) 0.0245(11) 0.0303(12) 0.0027(10) 0.0211(11) 0.0125(11)

loop_
_atom_type_symbol
_atom_type_description
_atom_type_scat_dispersion_real
_atom_type_scat_dispersion_imag
_atom_type_scat_source
C C 0.0033 0.0016 'International Tables Vol C Tables 4.2.6.8 and 6.1.1.4'
H H 0.0000 0.0000 'International Tables Vol C Tables 4.2.6.8 and 6.1.1.4'
N N 0.0061 0.0033 'International Tables Vol C Tables 4.2.6.8 and 6.1.1.4'
O O 0.0106 0.0060 'International Tables Vol C Tables 4.2.6.8 and 6.1.1.4'

loop_
_geom_angle_atom_site_label_1
_geom_angle_atom_site_label_2
_geom_angle_atom_site_label_3
_geom_angle
C9 O1 C13 116.36(14)
C34 O4 H26 110.4(15)
C9 N1 C10 117.25(15)
C22 N2 C21 112.92(13)
C22 N2 C5 114.94(13)
C21 N2 C5 106.11(13)
C29 N3 C28 111.36(14)
C29 N3 H16 124.3
C28 N3 H16 124.3
C2 C1 C14 119.94(16)
C2 C1 H1 120.0
C14 C1 H1 120.0
C1 C2 C3 122.44(17)
C1 C2 H9 118.8
C3 C2 H9 118.8
C4 C3 C2 119.11(16)
C4 C3 H10 120.4
C2 C3 H10 120.4
C3 C4 C15 118.23(15)
C3 C4 C5 132.82(15)
C15 C4 C5 108.82(14)
N2 C5 C4 112.09(13)
N2 C5 C6 102.56(12)
C4 C5 C6 117.92(13)
N2 C5 C17 111.83(13)
C4 C5 C17 102.22(13)
C6 C5 C17 110.51(13)
C23 C6 C29 101.59(13)
C23 C6 C5 114.91(13)
C29 C6 C5 108.98(13)
C23 C6 C7 119.73(14)
C29 C6 C7 108.09(13)
C5 C6 C7 103.19(12)
C8 C7 C21 115.89(14)
C8 C7 C6 114.71(13)
C21 C7 C6 105.18(13)
C8 C7 H21 106.8
C21 C7 H21 106.8
C6 C7 H21 106.8
C30 C8 C9 115.68(15)
C30 C8 C7 126.20(16)
C9 C8 C7 118.12(15)
N1 C9 O1 119.67(15)
N1 C9 C8 126.43(16)
O1 C9 C8 113.90(15)
N1 C10 C11 119.00(16)
N1 C10 C31 121.70(16)
C11 C10 C31 119.29(17)
C12 C11 C10 120.00(17)
C12 C11 H25 120.0
C10 C11 H25 120.0
C11 C12 C33 121.04(17)
C11 C12 H2 119.5
C33 C12 H2 119.5
O1 C13 H4 109.5
O1 C13 H3 109.5
H4 C13 H3 109.5
O1 C13 H5 109.5
H4 C13 H5 109.5
H3 C13 H5 109.5
C15 C14 C1 116.54(16)
C15 C14 C20 115.81(16)
C1 C14 C20 127.64(16)
C16 C15 C14 122.58(16)
C16 C15 C4 113.69(15)
C14 C15 C4 123.70(16)
C18 C16 C15 120.33(16)
C18 C16 C17 132.29(16)
C15 C16 C17 107.34(14)
O2 C17 C16 127.17(16)
O2 C17 C5 124.84(15)
C16 C17 C5 107.93(14)
C16 C18 C19 118.13(17)
C16 C18 H8 120.9
C19 C18 H8 120.9
C20 C19 C18 122.02(17)
C20 C19 H7 119.0
C18 C19 H7 119.0
C19 C20 C14 121.12(17)
C19 C20 H6 119.4
C14 C20 H6 119.4
N2 C21 C7 104.57(13)
N2 C21 H12 110.8
C7 C21 H12 110.8
N2 C21 H11 110.8
C7 C21 H11 110.8
H12 C21 H11 108.9
N2 C22 H13 109.5
N2 C22 H15 109.5
H13 C22 H15 109.5
N2 C22 H14 109.5
H13 C22 H14 109.5
H15 C22 H14 109.5
C24 C23 C28 119.03(15)
C24 C23 C6 132.64(15)
C28 C23 C6 108.25(14)
C23 C24 C25 119.31(16)
C23 C24 H20 120.3
C25 C24 H20 120.3
C26 C25 C24 120.41(16)
C26 C25 H19 119.8
C24 C25 H19 119.8
C25 C26 C27 121.38(16)
C25 C26 H18 119.3
C27 C26 H18 119.3
C28 C27 C26 117.44(16)
C28 C27 H17 121.3
C26 C27 H17 121.3
C27 C28 N3 127.57(15)
C27 C28 C23 122.40(16)
N3 C28 C23 109.99(14)
O3 C29 N3 126.00(16)
O3 C29 C6 125.57(15)
N3 C29 C6 108.42(14)
C8 C30 C31 121.09(16)
C8 C30 H22 119.5
C31 C30 H22 119.5
C32 C31 C10 119.24(16)
C32 C31 C30 122.94(16)
C10 C31 C30 117.82(16)
C33 C32 C31 120.39(18)
C33 C32 H23 119.8
C31 C32 H23 119.8
C32 C33 C12 120.03(18)
C32 C33 H24 120.0
C12 C33 H24 120.0
O4 C34 H27 109.5
O4 C34 H29 109.5
H27 C34 H29 109.5
O4 C34 H28 109.5
H27 C34 H28 109.5
H29 C34 H28 109.5

loop_
_geom_bond_atom_site_label_1
_geom_bond_atom_site_label_2
_geom_bond_distance
O1 C9 1.357(2)
O1 C13 1.438(2)
O2 C17 1.215(2)
O3 C29 1.222(2)
O4 C34 1.382(2)
O4 H26 0.92(2)
N1 C9 1.300(2)
N1 C10 1.379(2)
N2 C22 1.469(2)
N2 C21 1.469(2)
N2 C5 1.474(2)
N3 C29 1.357(2)
N3 C28 1.400(2)
N3 H16 0.8600
C1 C2 1.372(3)
C1 C14 1.417(3)
C1 H1 0.9300
C2 C3 1.424(2)
C2 H9 0.9300
C3 C4 1.371(2)
C3 H10 0.9300
C4 C15 1.413(2)
C4 C5 1.527(2)
C5 C6 1.577(2)
C5 C17 1.580(2)
C6 C23 1.518(2)
C6 C29 1.546(2)
C6 C7 1.588(2)
C7 C8 1.508(2)
C7 C21 1.532(2)
C7 H21 0.9800
C8 C30 1.360(2)
C8 C9 1.442(2)
C10 C11 1.414(2)
C10 C31 1.420(2)
C11 C12 1.373(3)
C11 H25 0.9300
C12 C33 1.405(3)
C12 H2 0.9300
C13 H4 0.9600
C13 H3 0.9600
C13 H5 0.9600
C14 C15 1.409(2)
C14 C20 1.423(3)
C15 C16 1.406(2)
C16 C18 1.372(2)
C16 C17 1.480(2)
C18 C19 1.412(3)
C18 H8 0.9300
C19 C20 1.374(3)
C19 H7 0.9300
C20 H6 0.9300
C21 H12 0.9700
C21 H11 0.9700
C22 H13 0.9600
C22 H15 0.9600
C22 H14 0.9600
C23 C24 1.390(2)
C23 C28 1.400(2)
C24 C25 1.395(2)
C24 H20 0.9300
C25 C26 1.388(2)
C25 H19 0.9300
C26 C27 1.390(3)
C26 H18 0.9300
C27 C28 1.387(2)
C27 H17 0.9300
C30 C31 1.422(2)
C30 H22 0.9300
C31 C32 1.415(2)
C32 C33 1.376(3)
C32 H23 0.9300
C33 H24 0.9300
C34 H27 0.9600
C34 H29 0.9600
C34 H28 0.9600

loop_
_geom_hbond_atom_site_label_D
_geom_hbond_atom_site_label_H
_geom_hbond_atom_site_label_A
_geom_hbond_distance_DH
_geom_hbond_distance_HA
_geom_hbond_distance_DA
_geom_hbond_angle_DHA
_geom_hbond_site_symmetry_A
O4 H26 O3 0.92(2) 2.56(2) 3.2180(18) 128.8(19) .
O4 H26 N2 0.92(2) 2.01(2) 2.808(2) 144(2) .
N3 H16 O4 0.86 1.96 2.7962(19) 164.4 4_566

loop_
_geom_torsion_atom_site_label_1
_geom_torsion_atom_site_label_2
_geom_torsion_atom_site_label_3
_geom_torsion_atom_site_label_4
_geom_torsion
C14 C1 C2 C3 -0.7(3)
C1 C2 C3 C4 2.0(3)
C2 C3 C4 C15 -2.1(2)
C2 C3 C4 C5 -177.53(16)
C22 N2 C5 C4 63.85(18)
C21 N2 C5 C4 -170.60(13)
C22 N2 C5 C6 -168.69(13)
C21 N2 C5 C6 -43.15(15)
C22 N2 C5 C17 -50.27(18)
C21 N2 C5 C17 75.28(16)
C3 C4 C5 N2 56.2(2)
C15 C4 C5 N2 -119.52(15)
C3 C4 C5 C6 -62.5(2)
C15 C4 C5 C6 121.74(15)
C3 C4 C5 C17 176.11(17)
C15 C4 C5 C17 0.38(16)
N2 C5 C6 C23 160.00(13)
C4 C5 C6 C23 -76.35(18)
C17 C5 C6 C23 40.64(18)
N2 C5 C6 C29 -86.80(15)
C4 C5 C6 C29 36.85(19)
C17 C5 C6 C29 153.85(13)
N2 C5 C6 C7 27.89(15)
C4 C5 C6 C7 151.54(14)
C17 C5 C6 C7 -91.46(15)
C23 C6 C7 C8 -5.0(2)
C29 C6 C7 C8 -120.44(15)
C5 C6 C7 C8 124.22(15)
C23 C6 C7 C21 -133.51(15)
C29 C6 C7 C21 111.03(15)
C5 C6 C7 C21 -4.31(16)
C21 C7 C8 C30 10.4(2)
C6 C7 C8 C30 -112.55(18)
C21 C7 C8 C9 -169.27(14)
C6 C7 C8 C9 67.79(19)
C10 N1 C9 O1 179.09(14)
C10 N1 C9 C8 -0.8(3)
C13 O1 C9 N1 14.2(2)
C13 O1 C9 C8 -165.91(14)
C30 C8 C9 N1 1.9(3)
C7 C8 C9 N1 -178.43(16)
C30 C8 C9 O1 -178.03(14)
C7 C8 C9 O1 1.7(2)
C9 N1 C10 C11 -179.58(15)
C9 N1 C10 C31 -1.1(2)
N1 C10 C11 C12 178.28(15)
C31 C10 C11 C12 -0.2(2)
C10 C11 C12 C33 0.8(3)
C2 C1 C14 C15 -0.5(2)
C2 C1 C14 C20 178.61(17)
C1 C14 C15 C16 178.13(16)
C20 C14 C15 C16 -1.1(2)
C1 C14 C15 C4 0.3(2)
C20 C14 C15 C4 -178.90(16)
C3 C4 C15 C16 -176.97(15)
C5 C4 C15 C16 -0.53(19)
C3 C4 C15 C14 1.0(2)
C5 C4 C15 C14 177.47(15)
C14 C15 C16 C18 0.5(3)
C4 C15 C16 C18 178.52(15)
C14 C15 C16 C17 -177.60(15)
C4 C15 C16 C17 0.43(19)
C18 C16 C17 O2 -0.7(3)
C15 C16 C17 O2 177.09(16)
C18 C16 C17 C5 -177.93(18)
C15 C16 C17 C5 -0.15(17)
N2 C5 C17 O2 -57.4(2)
C4 C5 C17 O2 -177.46(15)
C6 C5 C17 O2 56.2(2)
N2 C5 C17 C16 119.95(14)
C4 C5 C17 C16 -0.14(16)
C6 C5 C17 C16 -126.47(14)
C15 C16 C18 C19 0.3(3)
C17 C16 C18 C19 177.89(17)
C16 C18 C19 C20 -0.6(3)
C18 C19 C20 C14 -0.1(3)
C15 C14 C20 C19 0.8(3)
C1 C14 C20 C19 -178.26(18)
C22 N2 C21 C7 167.65(14)
C5 N2 C21 C7 40.87(16)
C8 C7 C21 N2 -148.86(14)
C6 C7 C21 N2 -21.05(17)
C29 C6 C23 C24 172.48(17)
C5 C6 C23 C24 -70.1(2)
C7 C6 C23 C24 53.7(3)
C29 C6 C23 C28 -4.21(16)
C5 C6 C23 C28 113.26(15)
C7 C6 C23 C28 -123.03(15)
C28 C23 C24 C25 -1.4(2)
C6 C23 C24 C25 -177.77(16)
C23 C24 C25 C26 0.1(3)
C24 C25 C26 C27 1.2(3)
C25 C26 C27 C28 -1.2(3)
C26 C27 C28 N3 177.09(16)
C26 C27 C28 C23 -0.1(2)
C29 N3 C28 C27 -174.12(16)
C29 N3 C28 C23 3.33(19)
C24 C23 C28 C27 1.4(2)
C6 C23 C28 C27 178.58(15)
C24 C23 C28 N3 -176.23(15)
C6 C23 C28 N3 0.98(18)
C28 N3 C29 O3 173.92(16)
C28 N3 C29 C6 -6.09(18)
C23 C6 C29 O3 -173.82(16)
C5 C6 C29 O3 64.5(2)
C7 C6 C29 O3 -47.0(2)
C23 C6 C29 N3 6.19(16)
C5 C6 C29 N3 -115.50(14)
C7 C6 C29 N3 133.02(14)
C9 C8 C30 C31 -1.0(2)
C7 C8 C30 C31 179.35(15)
N1 C10 C31 C32 -178.93(15)
C11 C10 C31 C32 -0.5(2)
N1 C10 C31 C30 1.8(2)
C11 C10 C31 C30 -179.69(15)
C8 C30 C31 C32 -179.90(16)
C8 C30 C31 C10 -0.7(2)
C10 C31 C32 C33 0.6(3)
C30 C31 C32 C33 179.77(17)
C31 C32 C33 C12 0.0(3)
C11 C12 C33 C32 -0.7(3)
